data_2211014
loop_
_publ_author_name
'Qian, Bao-Hua'
'Ma, Wei-Xing'
'Lu, Lu-De'
'Yang, Xu-Jie'
'Wang, Xin'

_publ_section_title
<i>catena</i>-Poly[[bis(acetylacetonato-\k^2^<i>O</i>,<i>O</i>')zinc(II)]-\m-4,4'-bipyridyl-\k^2^<i>N</i>:<i>N</i>']
_journal_coeditor_code HB2144
_journal_issue 11
_journal_name_full 'Acta Crystallographica Section E'
_journal_page_first m2818
_journal_page_last m2819
_journal_paper_doi 10.1107/S1600536806039572
_journal_volume 62
_journal_year 2006
_chemical_formula_iupac '[Zn (C5 H7 O2)2 (C10 H8 N2)]'
_chemical_formula_moiety 'C20 H22 N2 O4 Zn'
_chemical_formula_sum 'C20 H22 N2 O4 Zn'
_chemical_formula_weight 419.77
_chemical_name_systematic catena-Poly[bis(acetylacetonato-\k^2^O,O')zinc(II)]-\m-4,4'-bipyridyl-\k^2^N:N']
_space_group_IT_number 14
_symmetry_cell_setting monoclinic
_symmetry_space_group_name_Hall '-P 2ybc'
_symmetry_space_group_name_H-M 'P 1 21/c 1'
_atom_sites_solution_hydrogens geom
_atom_sites_solution_primary direct
_atom_sites_solution_secondary difmap
_cell_angle_alpha 90.00
_cell_angle_beta 132.00(4)
_cell_angle_gamma 90.00
_cell_formula_units_Z 4
_cell_length_a 11.366(10)
_cell_length_b 14.914(14)
_cell_length_c 15.534(10)
_cell_measurement_reflns_used 2450
_cell_measurement_temperature 298(2)
_cell_measurement_theta_max 25.29
_cell_measurement_theta_min 2.41
_cell_volume 1957(3)
_computing_cell_refinement 'SAINT (Bruker, 1997)'
_computing_data_collection 'SMART (Bruker, 1997)'
_computing_data_reduction SAINT
_computing_molecular_graphics 'SHELXTL (Bruker, 1997)'
_computing_publication_material SHELXTL
_computing_structure_refinement 'SHELXL97 (Sheldrick, 1997)'
_computing_structure_solution 'SHELXS97 (Sheldrick, 1997)'
_diffrn_ambient_temperature 298(2)
_diffrn_measured_fraction_theta_full 0.999
_diffrn_measured_fraction_theta_max 0.999
_diffrn_measurement_device_type 'Bruker SMART CCD area-detector'
_diffrn_measurement_method \w
_diffrn_radiation_monochromator graphite
_diffrn_radiation_source 'fine-focus sealed tube'
_diffrn_radiation_type MoK\a
_diffrn_radiation_wavelength 0.71073
_diffrn_reflns_av_R_equivalents 0.0456
_diffrn_reflns_av_sigmaI/netI 0.0503
_diffrn_reflns_limit_h_max 12
_diffrn_reflns_limit_h_min -13
_diffrn_reflns_limit_k_max 15
_diffrn_reflns_limit_k_min -17
_diffrn_reflns_limit_l_max 18
_diffrn_reflns_limit_l_min -11
_diffrn_reflns_number 9860
_diffrn_reflns_theta_full 25.01
_diffrn_reflns_theta_max 25.01
_diffrn_reflns_theta_min 2.23
_diffrn_standards_decay_% 0
_diffrn_standards_interval_count 0
_diffrn_standards_interval_time 0
_diffrn_standards_number 0
_exptl_absorpt_coefficient_mu 1.282
_exptl_absorpt_correction_T_max 0.872
_exptl_absorpt_correction_T_min 0.642
_exptl_absorpt_correction_type multi-scan
_exptl_absorpt_process_details '(SADABS; Bruker, 1997)'
_exptl_crystal_colour colourless
_exptl_crystal_density_diffrn 1.425
_exptl_crystal_density_method none
_exptl_crystal_description prism
_exptl_crystal_F_000 872
_exptl_crystal_size_max 0.38
_exptl_crystal_size_mid 0.13
_exptl_crystal_size_min 0.11
_refine_diff_density_max 0.295
_refine_diff_density_min -0.392
_refine_ls_extinction_method none
_refine_ls_goodness_of_fit_ref 1.007
_refine_ls_hydrogen_treatment constr
_refine_ls_matrix_type full
_refine_ls_number_parameters 244
_refine_ls_number_reflns 3445
_refine_ls_number_restraints 0
_refine_ls_restrained_S_all 1.007
_refine_ls_R_factor_all 0.0742
_refine_ls_R_factor_gt 0.0392
_refine_ls_shift/su_max 0.001
_refine_ls_shift/su_mean 0.000
_refine_ls_structure_factor_coef Fsqd
_refine_ls_weighting_details 'calc w = 1/[\s^2^(Fo^2^)+(0.052P)^2^] where P=(Fo^2^+2Fc^2^)/3'
_refine_ls_weighting_scheme calc
_refine_ls_wR_factor_gt 0.0889
_refine_ls_wR_factor_ref 0.1072
_reflns_number_gt 2229
_reflns_number_total 3445
_reflns_threshold_expression I>2\s(I)
_cod_data_source_file hb2144.cif
_cod_data_source_block I
_cod_original_sg_symbol_H-M 'P 21/c'
_cod_database_code 2211014
_cod_database_fobs_code 2211014

loop_
_symmetry_equiv_pos_as_xyz
'x, y, z'
'-x, y+1/2, -z+1/2'
'-x, -y, -z'
'x, -y-1/2, z-1/2'

loop_
_atom_site_type_symbol
_atom_site_label
_atom_site_fract_x
_atom_site_fract_y
_atom_site_fract_z
_atom_site_U_iso_or_equiv
_atom_site_adp_type
_atom_site_calc_flag
_atom_site_refinement_flags
_atom_site_occupancy
Zn Zn1 0.72805(4) 0.25571(2) 0.85081(4) 0.03366(16) Uani d . 1
N N1 0.5323(3) 0.25568(16) 0.6576(2) 0.0349(6) Uani d . 1
N N2 -0.0711(3) 0.25727(16) 0.0446(2) 0.0363(7) Uani d . 1
O O1 0.6097(2) 0.16796(14) 0.87118(18) 0.0391(6) Uani d . 1
O O2 0.8326(3) 0.14988(14) 0.83668(19) 0.0421(6) Uani d . 1
O O3 0.6279(2) 0.35952(14) 0.87192(19) 0.0410(6) Uani d . 1
O O4 0.8431(3) 0.34583(14) 0.83000(19) 0.0416(6) Uani d . 1
C C1 0.5634(5) 0.0379(3) 0.9295(4) 0.0841(15) Uani d . 1
H H1A 0.6409 0.0311 1.0121 0.126 Uiso calc R 1
H H1B 0.5267 -0.0201 0.8937 0.126 Uiso calc R 1
H H1C 0.4758 0.0724 0.9079 0.126 Uiso calc R 1
C C2 0.6372(4) 0.0857(2) 0.8896(3) 0.0455(9) Uani d . 1
C C3 0.7290(5) 0.0360(3) 0.8770(4) 0.0689(13) Uani d . 1
H H3 0.7348 -0.0254 0.8897 0.083 Uiso calc R 1
C C4 0.8137(4) 0.0689(2) 0.8471(3) 0.0494(10) Uani d . 1
C C5 0.8910(5) 0.0018(3) 0.8245(4) 0.0863(15) Uani d . 1
H H5A 0.8552 0.0124 0.7492 0.129 Uiso calc R 1
H H5B 0.8627 -0.0580 0.8277 0.129 Uiso calc R 1
H H5C 1.0039 0.0085 0.8823 0.129 Uiso calc R 1
C C6 0.6092(5) 0.5017(3) 0.9271(4) 0.0836(15) Uani d . 1
H H6A 0.4956 0.5000 0.8718 0.125 Uiso calc R 1
H H6B 0.6442 0.5619 0.9334 0.125 Uiso calc R 1
H H6C 0.6485 0.4821 1.0012 0.125 Uiso calc R 1
C C7 0.6712(4) 0.4403(2) 0.8876(3) 0.0470(10) Uani d . 1
C C8 0.7686(5) 0.4755(2) 0.8707(4) 0.0677(13) Uani d . 1
H H8 0.7862 0.5370 0.8813 0.081 Uiso calc R 1
C C9 0.8426(4) 0.4292(2) 0.8397(3) 0.0482(10) Uani d . 1
C C10 0.9292(5) 0.4828(3) 0.8139(4) 0.0815(15) Uani d . 1
H H10A 1.0259 0.4527 0.8463 0.122 Uiso calc R 1
H H10B 0.9530 0.5415 0.8475 0.122 Uiso calc R 1
H H10C 0.8636 0.4882 0.7316 0.122 Uiso calc R 1
C C11 0.3884(4) 0.2891(2) 0.6035(3) 0.0389(8) Uani d . 1
H H11 0.3685 0.3124 0.6483 0.047 Uiso calc R 1
C C12 0.2686(4) 0.2907(2) 0.4851(3) 0.0377(8) Uani d . 1
H H12 0.1698 0.3136 0.4515 0.045 Uiso calc R 1
C C13 0.2950(3) 0.25799(19) 0.4151(3) 0.0310(8) Uani d . 1
C C14 0.4455(4) 0.2241(2) 0.4712(3) 0.0394(8) Uani d . 1
H H14 0.4698 0.2020 0.4287 0.047 Uiso calc R 1
C C15 0.5580(4) 0.2236(2) 0.5908(3) 0.0407(9) Uani d . 1
H H15 0.6572 0.1997 0.6271 0.049 Uiso calc R 1
C C16 -0.1020(4) 0.2434(2) 0.1133(3) 0.0428(9) Uani d . 1
H H16 -0.2063 0.2326 0.0781 0.051 Uiso calc R 1
C C17 0.0114(4) 0.2442(2) 0.2325(3) 0.0426(9) Uani d . 1
H H17 -0.0173 0.2355 0.2756 0.051 Uiso calc R 1
C C18 0.1695(4) 0.25819(19) 0.2880(3) 0.0306(7) Uani d . 1
C C19 0.2029(4) 0.2726(2) 0.2172(3) 0.0359(8) Uani d . 1
H H19 0.3065 0.2824 0.2499 0.043 Uiso calc R 1
H H20 0.1056 0.2829 0.0532 0.043 Uiso d R 1
C C20 0.0811(4) 0.2722(2) 0.0987(3) 0.0377(8) Uani d . 1

loop_
_atom_site_aniso_label
_atom_site_aniso_U_11
_atom_site_aniso_U_22
_atom_site_aniso_U_33
_atom_site_aniso_U_12
_atom_site_aniso_U_13
_atom_site_aniso_U_23
Zn1 0.0354(2) 0.0372(3) 0.0350(3) -0.00018(19) 0.0262(2) 0.00056(19)
N1 0.0331(15) 0.0412(16) 0.0314(16) -0.0024(13) 0.0220(14) 0.0007(13)
N2 0.0348(15) 0.0455(17) 0.0348(17) 0.0000(13) 0.0258(15) -0.0025(13)
O1 0.0402(14) 0.0424(14) 0.0420(15) -0.0039(12) 0.0305(13) 0.0007(12)
O2 0.0468(15) 0.0445(15) 0.0437(15) 0.0075(12) 0.0339(14) 0.0041(12)
O3 0.0401(14) 0.0442(15) 0.0463(16) 0.0017(11) 0.0321(14) -0.0022(12)
O4 0.0456(15) 0.0459(15) 0.0467(15) -0.0042(12) 0.0363(14) -0.0011(12)
C1 0.114(4) 0.063(3) 0.128(5) 0.001(3) 0.102(4) 0.020(3)
C2 0.053(3) 0.044(2) 0.043(2) -0.0067(19) 0.033(2) 0.0031(18)
C3 0.092(3) 0.037(2) 0.110(4) 0.006(2) 0.081(4) 0.010(2)
C4 0.053(3) 0.046(2) 0.051(3) 0.0057(19) 0.035(2) -0.0001(19)
C5 0.102(4) 0.059(3) 0.135(5) 0.013(3) 0.095(4) -0.007(3)
C6 0.103(4) 0.061(3) 0.131(5) -0.005(3) 0.097(4) -0.029(3)
C7 0.053(3) 0.046(2) 0.048(3) 0.0044(19) 0.037(2) 0.0006(18)
C8 0.098(4) 0.033(2) 0.114(4) -0.011(2) 0.089(4) -0.012(2)
C9 0.055(3) 0.045(2) 0.050(3) -0.0063(19) 0.037(2) 0.0014(18)
C10 0.113(4) 0.054(3) 0.134(5) -0.012(3) 0.105(4) 0.001(3)
C11 0.040(2) 0.048(2) 0.034(2) 0.0029(17) 0.027(2) -0.0010(17)
C12 0.035(2) 0.051(2) 0.033(2) 0.0080(16) 0.025(2) 0.0012(17)
C13 0.0327(18) 0.0333(18) 0.030(2) -0.0022(15) 0.0222(19) 0.0018(15)
C14 0.039(2) 0.055(2) 0.036(2) 0.0033(17) 0.030(2) 0.0003(17)
C15 0.031(2) 0.059(2) 0.033(2) 0.0082(17) 0.0220(19) 0.0097(17)
C16 0.0283(18) 0.073(3) 0.031(2) -0.0012(19) 0.0215(18) -0.0012(19)
C17 0.037(2) 0.064(2) 0.035(2) -0.0006(18) 0.0279(19) 0.0001(18)
C18 0.0325(18) 0.0323(18) 0.030(2) 0.0021(15) 0.0221(18) 0.0007(15)
C19 0.0264(18) 0.050(2) 0.033(2) -0.0030(15) 0.0203(18) 0.0002(16)
C20 0.040(2) 0.049(2) 0.039(2) -0.0003(16) 0.032(2) 0.0016(16)

loop_
_atom_type_symbol
_atom_type_description
_atom_type_scat_dispersion_real
_atom_type_scat_dispersion_imag
_atom_type_scat_source
C C 0.0033 0.0016 'International Tables Vol C Tables 4.2.6.8 and 6.1.1.4'
H H 0.0000 0.0000 'International Tables Vol C Tables 4.2.6.8 and 6.1.1.4'
N N 0.0061 0.0033 'International Tables Vol C Tables 4.2.6.8 and 6.1.1.4'
O O 0.0106 0.0060 'International Tables Vol C Tables 4.2.6.8 and 6.1.1.4'
Zn Zn 0.2839 1.4301 'International Tables Vol C Tables 4.2.6.8 and 6.1.1.4'

loop_
_geom_angle_atom_site_label_1
_geom_angle_atom_site_label_2
_geom_angle_atom_site_label_3
_geom_angle_site_symmetry_3
_geom_angle
_geom_angle_publ_flag
O4 Zn1 O1 . 178.64(8) n
O4 Zn1 O2 . 90.64(11) n
O1 Zn1 O2 . 90.69(11) n
O4 Zn1 O3 . 90.64(11) n
O1 Zn1 O3 . 88.04(11) n
O2 Zn1 O3 . 177.54(8) n
O4 Zn1 N1 . 87.45(10) n
O1 Zn1 N1 . 92.32(10) n
O2 Zn1 N1 . 89.08(10) n
O3 Zn1 N1 . 93.07(10) n
O4 Zn1 N2 1_656 91.20(10) n
O1 Zn1 N2 1_656 89.04(10) n
O2 Zn1 N2 1_656 90.53(10) n
O3 Zn1 N2 1_656 87.35(10) n
N1 Zn1 N2 1_656 178.59(8) n
C11 N1 C15 . 117.1(3) ?
C11 N1 Zn1 . 122.8(2) ?
C15 N1 Zn1 . 120.1(2) ?
C20 N2 C16 . 116.1(3) ?
C20 N2 Zn1 1_454 124.5(2) ?
C16 N2 Zn1 1_454 119.3(2) ?
C2 O1 Zn1 . 124.9(2) ?
C4 O2 Zn1 . 124.0(2) ?
C7 O3 Zn1 . 123.9(2) ?
C9 O4 Zn1 . 125.3(2) ?
C2 C1 H1A . 109.5 ?
C2 C1 H1B . 109.5 ?
H1A C1 H1B . 109.5 ?
C2 C1 H1C . 109.5 ?
H1A C1 H1C . 109.5 ?
H1B C1 H1C . 109.5 ?
O1 C2 C3 . 125.7(3) ?
O1 C2 C1 . 115.7(3) ?
C3 C2 C1 . 118.6(3) ?
C2 C3 C4 . 127.0(4) ?
C2 C3 H3 . 116.5 ?
C4 C3 H3 . 116.5 ?
O2 C4 C3 . 126.2(3) ?
O2 C4 C5 . 115.4(3) ?
C3 C4 C5 . 118.4(3) ?
C4 C5 H5A . 109.5 ?
C4 C5 H5B . 109.5 ?
H5A C5 H5B . 109.5 ?
C4 C5 H5C . 109.5 ?
H5A C5 H5C . 109.5 ?
H5B C5 H5C . 109.5 ?
C7 C6 H6A . 109.5 ?
C7 C6 H6B . 109.5 ?
H6A C6 H6B . 109.5 ?
C7 C6 H6C . 109.5 ?
H6A C6 H6C . 109.5 ?
H6B C6 H6C . 109.5 ?
O3 C7 C8 . 125.3(3) ?
O3 C7 C6 . 115.3(3) ?
C8 C7 C6 . 119.4(3) ?
C9 C8 C7 . 127.8(3) ?
C9 C8 H8 . 116.1 ?
C7 C8 H8 . 116.1 ?
O4 C9 C8 . 125.7(3) ?
O4 C9 C10 . 115.8(3) ?
C8 C9 C10 . 118.5(3) ?
C9 C10 H10A . 109.5 ?
C9 C10 H10B . 109.5 ?
H10A C10 H10B . 109.5 ?
C9 C10 H10C . 109.5 ?
H10A C10 H10C . 109.5 ?
H10B C10 H10C . 109.5 ?
N1 C11 C12 . 123.2(3) ?
N1 C11 H11 . 118.4 ?
C12 C11 H11 . 118.4 ?
C11 C12 C13 . 120.0(3) ?
C11 C12 H12 . 120.0 ?
C13 C12 H12 . 120.0 ?
C14 C13 C12 . 116.9(3) ?
C14 C13 C18 . 121.5(3) ?
C12 C13 C18 . 121.6(3) ?
C15 C14 C13 . 119.2(3) ?
C15 C14 H14 . 120.4 ?
C13 C14 H14 . 120.4 ?
N1 C15 C14 . 123.6(3) ?
N1 C15 H15 . 118.2 ?
C14 C15 H15 . 118.2 ?
N2 C16 C17 . 124.1(3) ?
N2 C16 H16 . 117.9 ?
C17 C16 H16 . 117.9 ?
C16 C17 C18 . 119.4(3) ?
C16 C17 H17 . 120.3 ?
C18 C17 H17 . 120.3 ?
C17 C18 C19 . 116.9(3) ?
C17 C18 C13 . 121.4(3) ?
C19 C18 C13 . 121.7(3) ?
C20 C19 C18 . 119.4(3) ?
C20 C19 H19 . 120.3 ?
C18 C19 H19 . 120.3 ?
N2 C20 C19 . 124.0(3) ?
N2 C20 H20 . 117.9 ?
C19 C20 H20 . 118.1 ?

loop_
_geom_bond_atom_site_label_1
_geom_bond_atom_site_label_2
_geom_bond_site_symmetry_2
_geom_bond_distance
_geom_bond_publ_flag
Zn1 O4 . 2.047(2) yes
Zn1 O1 . 2.048(2) yes
Zn1 O2 . 2.073(2) yes
Zn1 O3 . 2.074(2) yes
Zn1 N1 . 2.241(3) yes
Zn1 N2 1_656 2.253(3) yes
N1 C11 . 1.338(4) ?
N1 C15 . 1.340(4) ?
N2 C20 . 1.343(4) ?
N2 C16 . 1.343(4) ?
N2 Zn1 1_454 2.253(3) ?
O1 C2 . 1.251(4) ?
O2 C4 . 1.256(4) ?
O3 C7 . 1.262(4) ?
O4 C9 . 1.253(4) ?
C1 C2 . 1.513(4) ?
C1 H1A . 0.9600 ?
C1 H1B . 0.9600 ?
C1 H1C . 0.9600 ?
C2 C3 . 1.397(5) ?
C3 C4 . 1.407(5) ?
C3 H3 . 0.9300 ?
C4 C5 . 1.520(5) ?
C5 H5A . 0.9600 ?
C5 H5B . 0.9600 ?
C5 H5C . 0.9600 ?
C6 C7 . 1.514(4) ?
C6 H6A . 0.9600 ?
C6 H6B . 0.9600 ?
C6 H6C . 0.9600 ?
C7 C8 . 1.400(5) ?
C8 C9 . 1.398(5) ?
C8 H8 . 0.9300 ?
C9 C10 . 1.515(4) ?
C10 H10A . 0.9600 ?
C10 H10B . 0.9600 ?
C10 H10C . 0.9600 ?
C11 C12 . 1.374(4) ?
C11 H11 . 0.9300 ?
C12 C13 . 1.395(4) ?
C12 H12 . 0.9300 ?
C13 C14 . 1.395(4) ?
C13 C18 . 1.471(4) ?
C14 C15 . 1.381(5) ?
C14 H14 . 0.9300 ?
C15 H15 . 0.9300 ?
C16 C17 . 1.377(5) ?
C16 H16 . 0.9300 ?
C17 C18 . 1.394(4) ?
C17 H17 . 0.9300 ?
C18 C19 . 1.400(4) ?
C19 C20 . 1.376(5) ?
C19 H19 . 0.9300 ?
C20 H20 . 0.9302 ?

loop_
_geom_torsion_atom_site_label_1
_geom_torsion_atom_site_label_2
_geom_torsion_atom_site_label_3
_geom_torsion_atom_site_label_4
_geom_torsion_site_symmetry_1
_geom_torsion
O4 Zn1 N1 C11 . -112.5(2)
O1 Zn1 N1 C11 . 66.1(2)
O2 Zn1 N1 C11 . 156.8(2)
O3 Zn1 N1 C11 . -22.0(2)
O4 Zn1 N1 C15 . 65.4(2)
O1 Zn1 N1 C15 . -115.9(2)
O2 Zn1 N1 C15 . -25.2(2)
O3 Zn1 N1 C15 . 155.9(2)
O2 Zn1 O1 C2 . 11.8(3)
O3 Zn1 O1 C2 . -166.1(3)
N1 Zn1 O1 C2 . 100.9(3)
N2 Zn1 O1 C2 1_656 -78.7(3)
O4 Zn1 O2 C4 . 177.1(3)
O1 Zn1 O2 C4 . -3.2(3)
N1 Zn1 O2 C4 . -95.5(3)
N2 Zn1 O2 C4 1_656 85.9(3)
O4 Zn1 O3 C7 . -12.1(3)
O1 Zn1 O3 C7 . 168.2(3)
N1 Zn1 O3 C7 . -99.6(3)
N2 Zn1 O3 C7 1_656 79.1(3)
O2 Zn1 O4 C9 . -173.4(3)
O3 Zn1 O4 C9 . 4.5(3)
N1 Zn1 O4 C9 . 97.5(3)
N2 Zn1 O4 C9 1_656 -82.9(3)
Zn1 O1 C2 C3 . -13.5(5)
Zn1 O1 C2 C1 . 166.2(2)
O1 C2 C3 C4 . 3.4(7)
C1 C2 C3 C4 . -176.4(4)
Zn1 O2 C4 C3 . -4.4(6)
Zn1 O2 C4 C5 . 175.5(2)
C2 C3 C4 O2 . 6.8(7)
C2 C3 C4 C5 . -173.1(4)
Zn1 O3 C7 C8 . 13.3(5)
Zn1 O3 C7 C6 . -167.0(3)
O3 C7 C8 C9 . -3.5(7)
C6 C7 C8 C9 . 176.9(4)
Zn1 O4 C9 C8 . 2.6(6)
Zn1 O4 C9 C10 . -176.8(2)
C7 C8 C9 O4 . -5.6(7)
C7 C8 C9 C10 . 173.7(4)
C15 N1 C11 C12 . 0.8(5)
Zn1 N1 C11 C12 . 178.9(2)
N1 C11 C12 C13 . -1.3(5)
C11 C12 C13 C14 . 0.5(5)
C11 C12 C13 C18 . 179.7(3)
C12 C13 C14 C15 . 0.7(4)
C18 C13 C14 C15 . -178.6(3)
C11 N1 C15 C14 . 0.4(5)
Zn1 N1 C15 C14 . -177.7(2)
C13 C14 C15 N1 . -1.2(5)
C20 N2 C16 C17 . 0.3(5)
Zn1 N2 C16 C17 1_454 -179.1(2)
N2 C16 C17 C18 . -1.4(5)
C16 C17 C18 C19 . 1.3(4)
C16 C17 C18 C13 . -178.9(3)
C14 C13 C18 C17 . 144.8(3)
C12 C13 C18 C17 . -34.5(4)
C14 C13 C18 C19 . -35.4(4)
C12 C13 C18 C19 . 145.4(3)
C17 C18 C19 C20 . -0.1(4)
C13 C18 C19 C20 . -180.0(3)
C16 N2 C20 C19 . 0.9(4)
Zn1 N2 C20 C19 1_454 -179.7(2)
C18 C19 C20 N2 . -1.0(5)
